data_2202877
loop_
_publ_author_name
'Villanueva, Luis'
'Bern\`es, Sylvain'
'Torrens, Hugo'

_publ_section_title
Bis(\m-pentafluorobenzenethiolato-\k^2^<i>S</i>:<i>S</i>)-<i>trans</i>-bis{(pentafluorobenzenethiolato-\k<i>S</i>)[(pentafluorophenyl)diphenylphosphine-\k<i>P</i>]palladium(II)}
_journal_issue 12
_journal_name_full 'Acta Crystallographica Section E'
_journal_page_first m1140
_journal_page_last m1142
_journal_paper_doi 10.1107/S1600536803025558
_journal_volume 59
_journal_year 2003
_chemical_formula_iupac '[Pd2 (C6 F5 S)4 (C18 H10 F5 P)2]'
_chemical_formula_moiety 'C60 H20 F30 P2 Pd2 S4'
_chemical_formula_sum 'C60 H20 F30 P2 Pd2 S4'
_chemical_formula_weight 1713.74
_chemical_name_systematic
;
Bis(\m-pentafluorobenzenethiolato-\k^2^S:S)-trans-
bis{(pentafluorobenzenethiolato-\kS)[(pentafluorophenyl)diphenylphosphine-
\kP]palladium(II)}
;
_space_group_IT_number 15
_symmetry_cell_setting monoclinic
_symmetry_space_group_name_Hall '-C 2yc'
_symmetry_space_group_name_H-M 'C 1 2/c 1'
_atom_sites_solution_hydrogens geom
_atom_sites_solution_primary heavy
_atom_sites_solution_secondary difmap
_cell_angle_alpha 90.00
_cell_angle_beta 126.362(6)
_cell_angle_gamma 90.00
_cell_formula_units_Z 4
_cell_length_a 26.807(3)
_cell_length_b 14.3442(18)
_cell_length_c 20.3758(15)
_cell_measurement_reflns_used 36
_cell_measurement_temperature 296.0(10)
_cell_measurement_theta_max 12.00
_cell_measurement_theta_min 2.80
_cell_volume 6309.4(13)
_computing_cell_refinement XSCANS
_computing_data_collection 'XSCANS (Fait, 1991)'
_computing_data_reduction XSCANS
_computing_molecular_graphics SHELXTL-Plus
_computing_publication_material SHELXTL-Plus
_computing_structure_refinement SHELXTL-Plus
_computing_structure_solution 'SHELXTL-Plus (Sheldrick, 1998)'
_diffrn_ambient_temperature 296.0(10)
_diffrn_measured_fraction_theta_full 1.000
_diffrn_measured_fraction_theta_max 1.000
_diffrn_measurement_device_type 'Bruker P4'
_diffrn_measurement_method 2\q/\w
_diffrn_radiation_monochromator graphite
_diffrn_radiation_type MoK\a
_diffrn_radiation_wavelength 0.71073
_diffrn_reflns_av_R_equivalents 0.0374
_diffrn_reflns_av_sigmaI/netI 0.0693
_diffrn_reflns_limit_h_max 31
_diffrn_reflns_limit_h_min -1
_diffrn_reflns_limit_k_max 17
_diffrn_reflns_limit_k_min -1
_diffrn_reflns_limit_l_max 19
_diffrn_reflns_limit_l_min -24
_diffrn_reflns_number 6476
_diffrn_reflns_theta_full 25.00
_diffrn_reflns_theta_max 25.00
_diffrn_reflns_theta_min 1.75
_diffrn_standards_decay_% 4.1
_diffrn_standards_interval_count 97
_diffrn_standards_number 3
_exptl_absorpt_coefficient_mu 0.882
_exptl_absorpt_correction_T_max 0.841
_exptl_absorpt_correction_T_min 0.761
_exptl_absorpt_correction_type psi-scan
_exptl_absorpt_process_details '(Fait, 1991)'
_exptl_crystal_colour red
_exptl_crystal_density_diffrn 1.804
_exptl_crystal_density_method 'not measured'
_exptl_crystal_description prism
_exptl_crystal_F_000 3344
_exptl_crystal_size_max 0.3
_exptl_crystal_size_mid 0.3
_exptl_crystal_size_min 0.2
_refine_diff_density_max 0.435
_refine_diff_density_min -0.311
_refine_ls_extinction_method none
_refine_ls_goodness_of_fit_ref 0.999
_refine_ls_hydrogen_treatment constr
_refine_ls_matrix_type full
_refine_ls_number_parameters 442
_refine_ls_number_reflns 5561
_refine_ls_number_restraints 36
_refine_ls_restrained_S_all 1.004
_refine_ls_R_factor_all 0.0923
_refine_ls_R_factor_gt 0.0472
_refine_ls_shift/su_max 0.001
_refine_ls_shift/su_mean 0.000
_refine_ls_structure_factor_coef Fsqd
_refine_ls_weighting_details 'calc w = 1/[\s^2^(Fo^2^)+(0.0437P)^2^] where P = (Fo^2^+2Fc^2^)/3'
_refine_ls_weighting_scheme calc
_refine_ls_wR_factor_gt 0.0940
_refine_ls_wR_factor_ref 0.1111
_reflns_number_gt 3530
_reflns_number_total 5561
_reflns_threshold_expression I>2\s(I)
_cod_data_source_file om6189.cif
_cod_data_source_block I
_cod_depositor_comments
;
The following automatic conversions were performed:
'_symmetry_cell_setting' value 'Monoclinic' changed to 'monoclinic'
according to '/home/saulius/struct/CIF-dictionaries/cif_core.dic'
dictionary named 'cif_core.dic' version 2.4.1 from 2010-06-29.

Automatic conversion script
Id: cif_fix_enum 1527 2010-12-29 10:47:43Z saulius 

The following automatic conversions were performed:

'_symmetry_cell_setting' value 'Monoclinic' changed to 'monoclinic'
according to /home/saulius/struct/CIF-dictionaries/cif_core.dic
dictionary named 'cif_core.dic' version 2.4.1 from 2010-06-29.

Automatic conversion script
Id: cif_fix_values 1715 2011-07-08 13:25:40Z adriana 
;
_cod_original_sg_symbol_H-M 'C 2/c'
_cod_database_code 2202877
_cod_database_fobs_code 2202877

loop_
_symmetry_equiv_pos_as_xyz
'x, y, z'
'-x, y, -z+1/2'
'x+1/2, y+1/2, z'
'-x+1/2, y+1/2, -z+1/2'
'-x, -y, -z'
'x, -y, z-1/2'
'-x+1/2, -y+1/2, -z'
'x+1/2, -y+1/2, z-1/2'

loop_
_atom_site_label
_atom_site_fract_x
_atom_site_fract_y
_atom_site_fract_z
_atom_site_U_iso_or_equiv
_atom_site_adp_type
_atom_site_calc_flag
_atom_site_refinement_flags
_atom_site_occupancy
_atom_site_disorder_assembly
_atom_site_disorder_group
_atom_site_type_symbol
Pd1 0.304691(17) 0.73813(3) 0.10772(2) 0.04837(14) Uani d . 1 . . Pd
P1 0.32023(7) 0.63043(12) 0.20065(9) 0.0653(4) Uani d . 1 . . P
S1 0.21640(6) 0.66039(9) -0.00180(7) 0.0497(3) Uani d . 1 . . S
S2 0.38948(7) 0.82052(12) 0.21230(8) 0.0697(5) Uani d . 1 . . S
C1 0.2414(2) 0.5562(4) -0.0199(3) 0.0542(14) Uani d . 1 . . C
C2 0.2160(3) 0.4724(4) -0.0204(4) 0.0673(16) Uani d . 1 . . C
C3 0.2287(4) 0.3897(5) -0.0418(5) 0.097(2) Uani d . 1 . . C
C4 0.2695(5) 0.3898(6) -0.0606(5) 0.107(3) Uani d . 1 . . C
C5 0.3003(4) 0.4693(6) -0.0548(4) 0.093(2) Uani d . 1 . . C
C6 0.2839(3) 0.5522(5) -0.0377(4) 0.0702(16) Uani d . 1 . . C
C7 0.4184(2) 0.8848(4) 0.1676(3) 0.0553(14) Uani d . 1 . . C
C8 0.4405(2) 0.8438(5) 0.1280(3) 0.0641(15) Uani d . 1 . . C
C9 0.4655(3) 0.8951(6) 0.0965(4) 0.0707(17) Uani d . 1 . . C
C10 0.4695(3) 0.9886(6) 0.1045(4) 0.0775(19) Uani d . 1 . . C
C11 0.4495(3) 1.0319(5) 0.1436(4) 0.0710(17) Uani d . 1 . . C
C12 0.4240(2) 0.9807(4) 0.1742(3) 0.0601(15) Uani d . 1 . . C
C13 0.3749(3) 0.6613(5) 0.3095(3) 0.0701(17) Uani d . 1 . . C
C14 0.4296(4) 0.6188(6) 0.3666(4) 0.093(2) Uani d . 1 . . C
C15 0.4663(4) 0.6464(7) 0.4483(4) 0.106(3) Uani d . 1 . . C
C16 0.4483(5) 0.7164(8) 0.4728(5) 0.114(3) Uani d . 1 . . C
C17 0.3947(4) 0.7598(7) 0.4192(5) 0.102(3) Uani d . 1 . . C
C18 0.3591(3) 0.7328(6) 0.3382(4) 0.084(2) Uani d . 1 . . C
C19 0.2503(4) 0.6024(6) 0.1933(4) 0.101(3) Uani d U 1 . . C
C20 0.2526(5) 0.5293(8) 0.2410(5) 0.159(4) Uani d U 1 . . C
H20A 0.2886 0.4945 0.2749 0.190 Uiso calc R 1 . . H
C21 0.1994(7) 0.5105(11) 0.2359(7) 0.211(7) Uani d U 1 . . C
H21A 0.1986 0.4624 0.2659 0.253 Uiso calc R 1 . . H
C22 0.1486(6) 0.5644(14) 0.1858(7) 0.241(8) Uani d U 1 . . C
H22A 0.1130 0.5504 0.1816 0.289 Uiso calc R 1 . . H
C23 0.1460(4) 0.6372(13) 0.1413(5) 0.221(6) Uani d U 1 . . C
H23A 0.1106 0.6737 0.1095 0.265 Uiso calc R 1 . . H
C24 0.1990(4) 0.6545(9) 0.1455(5) 0.152(4) Uani d U 1 . . C
H24A 0.1989 0.7028 0.1150 0.182 Uiso calc R 1 . . H
C25 0.3505(4) 0.5268(5) 0.1851(4) 0.083(2) Uani d . 1 . . C
C26 0.3322(4) 0.4365(7) 0.1827(5) 0.129(3) Uani d . 1 . . C
H26A 0.3002 0.4254 0.1874 0.155 Uiso calc R 1 . . H
C27 0.3603(8) 0.3616(11) 0.1735(10) 0.192(8) Uani d . 1 . . C
H27A 0.3495 0.3010 0.1765 0.230 Uiso calc R 1 . . H
C28 0.4031(8) 0.3767(12) 0.1602(9) 0.187(8) Uani d . 1 . . C
H28A 0.4203 0.3262 0.1517 0.224 Uiso calc R 1 . . H
C29 0.4213(5) 0.4630(9) 0.1588(5) 0.144(4) Uani d . 1 . . C
H29A 0.4508 0.4726 0.1493 0.173 Uiso calc R 1 . . H
C30 0.3950(4) 0.5394(6) 0.1722(4) 0.105(3) Uani d . 1 . . C
H30A 0.4080 0.5995 0.1723 0.125 Uiso calc R 1 . . H
F2 0.17796(16) 0.4696(2) 0.0018(2) 0.0857(11) Uani d . 1 . . F
F3 0.1990(2) 0.3119(3) -0.0469(3) 0.147(2) Uani d . 1 . . F
F4 0.2832(3) 0.3103(3) -0.0816(3) 0.164(2) Uani d . 1 . . F
F5 0.3435(2) 0.4686(4) -0.0678(3) 0.1306(17) Uani d . 1 . . F
F6 0.31273(17) 0.6297(3) -0.0347(2) 0.0952(12) Uani d . 1 . . F
F8 0.43742(18) 0.7498(3) 0.1188(3) 0.0973(12) Uani d . 1 . . F
F9 0.48525(18) 0.8511(4) 0.0581(3) 0.1153(15) Uani d . 1 . . F
F10 0.49372(18) 1.0374(3) 0.0735(3) 0.1165(15) Uani d . 1 . . F
F11 0.4531(2) 1.1250(3) 0.1521(2) 0.1141(14) Uani d . 1 . . F
F12 0.40311(16) 1.0270(3) 0.2105(2) 0.0834(10) Uani d . 1 . . F
F14 0.4507(2) 0.5472(4) 0.3478(2) 0.1429(19) Uani d . 1 . . F
F15 0.5207(3) 0.6010(4) 0.5007(3) 0.173(3) Uani d . 1 . . F
F16 0.4839(3) 0.7408(4) 0.5515(3) 0.164(2) Uani d . 1 . . F
F17 0.3766(3) 0.8311(4) 0.4423(3) 0.158(2) Uani d . 1 . . F
F18 0.3063(2) 0.7793(3) 0.2865(3) 0.1163(15) Uani d . 1 . . F

loop_
_atom_site_aniso_label
_atom_site_aniso_U_11
_atom_site_aniso_U_22
_atom_site_aniso_U_33
_atom_site_aniso_U_12
_atom_site_aniso_U_13
_atom_site_aniso_U_23
Pd1 0.0437(2) 0.0583(3) 0.0460(2) -0.0089(2) 0.02812(17) -0.0056(2)
P1 0.0654(10) 0.0771(11) 0.0495(8) -0.0236(9) 0.0319(8) -0.0043(8)
S1 0.0470(7) 0.0552(8) 0.0505(7) -0.0098(6) 0.0309(6) -0.0061(6)
S2 0.0602(9) 0.0939(12) 0.0503(8) -0.0305(9) 0.0302(7) -0.0105(8)
C1 0.051(3) 0.061(4) 0.042(3) -0.004(3) 0.022(3) -0.007(2)
C2 0.056(4) 0.058(4) 0.064(4) -0.002(3) 0.023(3) -0.001(3)
C3 0.098(6) 0.063(5) 0.086(5) -0.003(5) 0.032(4) -0.006(4)
C4 0.136(8) 0.077(6) 0.090(5) 0.022(6) 0.058(6) -0.009(5)
C5 0.087(5) 0.110(7) 0.076(5) 0.036(5) 0.046(4) -0.002(4)
C6 0.074(4) 0.071(4) 0.068(4) 0.003(4) 0.044(4) -0.005(3)
C7 0.039(3) 0.073(4) 0.049(3) -0.008(3) 0.024(2) -0.008(3)
C8 0.050(3) 0.067(4) 0.066(4) -0.004(3) 0.030(3) -0.009(3)
C9 0.048(3) 0.102(6) 0.072(4) 0.003(4) 0.042(3) -0.002(4)
C10 0.045(4) 0.110(6) 0.073(4) -0.003(4) 0.033(3) 0.012(4)
C11 0.054(4) 0.072(5) 0.070(4) -0.004(3) 0.027(3) 0.010(3)
C12 0.044(3) 0.071(4) 0.057(3) 0.000(3) 0.025(3) -0.003(3)
C13 0.077(4) 0.079(5) 0.057(4) -0.028(4) 0.042(4) -0.001(3)
C14 0.105(6) 0.082(5) 0.071(5) -0.019(5) 0.040(5) -0.009(4)
C15 0.106(7) 0.112(7) 0.053(4) -0.033(6) 0.021(5) 0.004(5)
C16 0.136(8) 0.137(9) 0.061(5) -0.072(7) 0.054(6) -0.030(6)
C17 0.122(7) 0.125(7) 0.080(5) -0.056(6) 0.071(5) -0.043(5)
C18 0.083(5) 0.104(6) 0.078(5) -0.034(5) 0.055(4) -0.020(4)
C19 0.091(5) 0.169(8) 0.054(4) -0.069(5) 0.049(4) -0.027(5)
C20 0.171(9) 0.228(11) 0.089(6) -0.121(8) 0.084(6) -0.027(6)
C21 0.201(12) 0.342(17) 0.100(8) -0.169(13) 0.095(8) -0.029(9)
C22 0.138(9) 0.50(2) 0.104(9) -0.162(13) 0.084(8) -0.061(12)
C23 0.093(6) 0.51(2) 0.082(6) -0.047(10) 0.063(5) 0.002(9)
C24 0.084(6) 0.312(13) 0.080(5) -0.040(8) 0.060(5) -0.019(7)
C25 0.090(5) 0.068(5) 0.053(4) -0.007(4) 0.021(4) -0.001(3)
C26 0.135(8) 0.079(6) 0.106(6) -0.020(6) 0.036(6) 0.000(5)
C27 0.23(2) 0.074(8) 0.152(11) -0.007(12) 0.050(12) -0.015(7)
C28 0.206(18) 0.117(13) 0.118(9) 0.049(13) 0.030(11) -0.016(9)
C29 0.142(9) 0.151(10) 0.093(6) 0.057(9) 0.045(6) -0.004(7)
C30 0.121(7) 0.082(6) 0.087(5) 0.029(5) 0.049(5) 0.004(4)
F2 0.068(2) 0.071(2) 0.097(3) -0.0094(19) 0.037(2) 0.013(2)
F3 0.146(4) 0.055(3) 0.185(5) -0.015(3) 0.068(4) -0.013(3)
F4 0.200(6) 0.098(4) 0.169(5) 0.044(4) 0.096(4) -0.032(3)
F5 0.138(4) 0.154(5) 0.132(4) 0.051(3) 0.098(3) 0.000(3)
F6 0.094(3) 0.105(3) 0.125(3) 0.004(2) 0.086(3) -0.002(3)
F8 0.102(3) 0.081(3) 0.123(3) -0.001(2) 0.074(3) -0.017(2)
F9 0.101(3) 0.164(4) 0.122(3) 0.017(3) 0.088(3) -0.005(3)
F10 0.096(3) 0.152(4) 0.125(3) -0.017(3) 0.079(3) 0.033(3)
F11 0.134(4) 0.074(3) 0.126(3) -0.014(3) 0.072(3) 0.009(2)
F12 0.084(2) 0.086(3) 0.087(2) 0.001(2) 0.054(2) -0.017(2)
F14 0.136(4) 0.140(4) 0.072(3) 0.021(4) 0.018(3) -0.009(3)
F15 0.151(5) 0.168(5) 0.075(3) -0.009(4) -0.002(3) -0.002(3)
F16 0.198(5) 0.190(5) 0.068(3) -0.081(4) 0.060(3) -0.049(3)
F17 0.174(5) 0.185(6) 0.142(4) -0.051(4) 0.109(4) -0.078(4)
F18 0.108(3) 0.141(4) 0.114(3) -0.012(3) 0.073(3) -0.031(3)

loop_
_atom_type_symbol
_atom_type_description
_atom_type_scat_dispersion_real
_atom_type_scat_dispersion_imag
_atom_type_scat_source
C C 0.0033 0.0016 'International Tables Vol C Tables 4.2.6.8 and 6.1.1.4'
H H 0.0000 0.0000 'International Tables Vol C Tables 4.2.6.8 and 6.1.1.4'
F F 0.0171 0.0103 'International Tables Vol C Tables 4.2.6.8 and 6.1.1.4'
P P 0.1023 0.0942 'International Tables Vol C Tables 4.2.6.8 and 6.1.1.4'
S S 0.1246 0.1234 'International Tables Vol C Tables 4.2.6.8 and 6.1.1.4'
Pd Pd -0.9988 1.0072 'International Tables Vol C Tables 4.2.6.8 and 6.1.1.4'

loop_
_geom_angle_atom_site_label_1
_geom_angle_atom_site_label_2
_geom_angle_atom_site_label_3
_geom_angle_site_symmetry_3
_geom_angle
_geom_angle_publ_flag
P1 Pd1 S2 . 89.15(5) y
P1 Pd1 S1 . 92.99(5) y
S2 Pd1 S1 . 177.51(6) y
P1 Pd1 S1 7_565 174.80(5) y
S2 Pd1 S1 7_565 95.64(5) y
S1 Pd1 S1 7_565 82.26(5) y
C25 P1 C19 . 110.4(4) y
C25 P1 C13 . 106.8(3) y
C19 P1 C13 . 101.3(3) y
C25 P1 Pd1 . 106.9(2) y
C19 P1 Pd1 . 113.9(3) y
C13 P1 Pd1 . 117.3(2) y
C1 S1 Pd1 . 107.78(17) y
C1 S1 Pd1 7_565 104.12(18) y
Pd1 S1 Pd1 7_565 97.74(5) y
C7 S2 Pd1 . 106.48(17) y
C2 C1 C6 . 116.2(6) n
C2 C1 S1 . 119.4(5) n
C6 C1 S1 . 124.3(5) n
F2 C2 C3 . 117.6(7) n
F2 C2 C1 . 119.8(6) n
C3 C2 C1 . 122.6(7) n
F3 C3 C4 . 121.4(9) n
F3 C3 C2 . 119.7(9) n
C4 C3 C2 . 118.8(8) n
F4 C4 C3 . 120.6(10) n
F4 C4 C5 . 117.9(10) n
C3 C4 C5 . 121.5(8) n
F5 C5 C4 . 121.8(8) n
F5 C5 C6 . 120.0(9) n
C4 C5 C6 . 118.1(7) n
F6 C6 C5 . 117.8(6) n
F6 C6 C1 . 119.7(6) n
C5 C6 C1 . 122.4(7) n
C12 C7 C8 . 114.9(5) n
C12 C7 S2 . 121.7(5) n
C8 C7 S2 . 123.3(5) n
F8 C8 C7 . 119.4(6) n
F8 C8 C9 . 118.1(6) n
C7 C8 C9 . 122.5(6) n
F9 C9 C10 . 120.8(7) n
F9 C9 C8 . 119.4(7) n
C10 C9 C8 . 119.8(6) n
F10 C10 C9 . 119.2(7) n
F10 C10 C11 . 120.8(7) n
C9 C10 C11 . 120.1(6) n
F11 C11 C10 . 120.8(7) n
F11 C11 C12 . 119.2(7) n
C10 C11 C12 . 120.0(6) n
F12 C12 C11 . 117.9(6) n
F12 C12 C7 . 119.4(5) n
C11 C12 C7 . 122.7(6) n
C14 C13 C18 . 114.9(7) n
C14 C13 P1 . 127.2(6) n
C18 C13 P1 . 117.9(6) n
F14 C14 C13 . 121.7(7) n
F14 C14 C15 . 116.2(8) n
C13 C14 C15 . 122.1(8) n
C16 C15 F15 . 121.6(8) n
C16 C15 C14 . 120.3(9) n
F15 C15 C14 . 118.0(9) n
C17 C16 C15 . 119.8(8) n
C17 C16 F16 . 121.0(10) n
C15 C16 F16 . 119.2(11) n
F17 C17 C16 . 120.7(8) n
F17 C17 C18 . 119.8(10) n
C16 C17 C18 . 119.5(9) n
F18 C18 C13 . 119.3(6) n
F18 C18 C17 . 117.3(8) n
C13 C18 C17 . 123.4(8) n
C24 C19 C20 . 121.4(8) n
C24 C19 P1 . 119.6(7) n
C20 C19 P1 . 118.9(8) n
C21 C20 C19 . 118.0(11) n
C21 C20 H20A . 121.0 n
C19 C20 H20A . 121.0 n
C22 C21 C20 . 118.1(12) n
C22 C21 H21A . 121.0 n
C20 C21 H21A . 121.0 n
C23 C22 C21 . 124.9(12) n
C23 C22 H22A . 117.6 n
C21 C22 H22A . 117.6 n
C22 C23 C24 . 116.7(13) n
C22 C23 H23A . 121.7 n
C24 C23 H23A . 121.7 n
C19 C24 C23 . 120.9(11) n
C19 C24 H24A . 119.6 n
C23 C24 H24A . 119.6 n
C30 C25 C26 . 116.7(9) n
C30 C25 P1 . 117.1(6) n
C26 C25 P1 . 126.2(8) n
C25 C26 C27 . 121.5(12) n
C25 C26 H26A . 119.3 n
C27 C26 H26A . 119.3 n
C28 C27 C26 . 120.0(18) n
C28 C27 H27A . 120.0 n
C26 C27 H27A . 120.0 n
C29 C28 C27 . 121(2) n
C29 C28 H28A . 119.3 n
C27 C28 H28A . 119.3 n
C28 C29 C30 . 118.9(14) n
C28 C29 H29A . 120.6 n
C30 C29 H29A . 120.6 n
C25 C30 C29 . 121.5(10) n
C25 C30 H30A . 119.2 n
C29 C30 H30A . 119.2 n

loop_
_geom_bond_atom_site_label_1
_geom_bond_atom_site_label_2
_geom_bond_site_symmetry_2
_geom_bond_distance
_geom_bond_publ_flag
Pd1 P1 . 2.2826(16) y
Pd1 S2 . 2.3153(14) y
Pd1 S1 . 2.3586(13) y
Pd1 S1 7_565 2.3768(14) y
P1 C25 . 1.810(8) y
P1 C19 . 1.834(7) y
P1 C13 . 1.846(6) y
S1 C1 . 1.765(6) y
S1 Pd1 7_565 2.3768(14) n
S2 C7 . 1.765(5) y
C1 C2 . 1.380(8) n
C1 C6 . 1.386(7) n
C2 F2 . 1.338(7) n
C2 C3 . 1.376(10) n
C3 F3 . 1.338(8) n
C3 C4 . 1.355(11) n
C4 F4 . 1.344(8) n
C4 C5 . 1.372(11) n
C5 F5 . 1.330(8) n
C5 C6 . 1.382(9) n
C6 F6 . 1.334(7) n
C7 C12 . 1.381(8) n
C7 C8 . 1.385(7) n
C8 F8 . 1.357(7) n
C8 C9 . 1.385(8) n
C9 F9 . 1.334(7) n
C9 C10 . 1.347(9) n
C10 F10 . 1.341(7) n
C10 C11 . 1.348(9) n
C11 F11 . 1.342(7) n
C11 C12 . 1.379(8) n
C12 F12 . 1.338(6) n
C13 C14 . 1.362(9) n
C13 C18 . 1.366(9) n
C14 F14 . 1.333(8) n
C14 C15 . 1.397(9) n
C15 C16 . 1.334(12) n
C15 F15 . 1.358(10) n
C16 C17 . 1.335(12) n
C16 F16 . 1.338(8) n
C17 F17 . 1.331(9) n
C17 C18 . 1.385(10) n
C18 F18 . 1.338(8) n
C19 C24 . 1.346(12) n
C19 C20 . 1.406(11) n
C20 C21 . 1.394(13) n
C20 H20A . 0.9300 n
C21 C22 . 1.36(2) n
C21 H21A . 0.9300 n
C22 C23 . 1.36(2) n
C22 H22A . 0.9300 n
C23 C24 . 1.392(11) n
C23 H23A . 0.9300 n
C24 H24A . 0.9300 n
C25 C30 . 1.375(10) n
C25 C26 . 1.377(10) n
C26 C27 . 1.387(17) n
C26 H26A . 0.9300 n
C27 C28 . 1.34(2) n
C27 H27A . 0.9300 n
C28 C29 . 1.337(17) n
C28 H28A . 0.9300 n
C29 C30 . 1.414(11) n
C29 H29A . 0.9300 n
C30 H30A . 0.9300 n

loop_
_geom_torsion_atom_site_label_1
_geom_torsion_atom_site_label_2
_geom_torsion_atom_site_label_3
_geom_torsion_atom_site_label_4
_geom_torsion_site_symmetry_1
_geom_torsion_site_symmetry_4
_geom_torsion
_geom_torsion_publ_flag
S2 Pd1 P1 C25 . . -107.5(3) n
S1 Pd1 P1 C25 . . 73.8(3) n
S2 Pd1 P1 C19 . . 130.3(3) n
S1 Pd1 P1 C19 . . -48.4(3) n
S2 Pd1 P1 C13 . . 12.3(3) n
S1 Pd1 P1 C13 . . -166.4(3) n
P1 Pd1 S1 C1 . . -70.3(2) n
S1 Pd1 S1 C1 7_565 . 107.6(2) n
P1 Pd1 S1 Pd1 . 7_565 -177.88(6) n
S1 Pd1 S1 Pd1 7_565 7_565 0.0 n
P1 Pd1 S2 C7 . . 154.5(2) n
S1 Pd1 S2 C7 7_565 . -23.5(2) n
Pd1 S1 C1 C2 . . 125.7(4) n
Pd1 S1 C1 C2 7_565 . -131.3(4) n
Pd1 S1 C1 C6 . . -57.4(5) n
Pd1 S1 C1 C6 7_565 . 45.7(5) n
C6 C1 C2 F2 . . 175.3(5) n
S1 C1 C2 F2 . . -7.5(7) n
C6 C1 C2 C3 . . -3.6(8) n
S1 C1 C2 C3 . . 173.5(5) n
F2 C2 C3 F3 . . 6.0(10) n
C1 C2 C3 F3 . . -175.0(6) n
F2 C2 C3 C4 . . -176.8(7) n
C1 C2 C3 C4 . . 2.2(10) n
F3 C3 C4 F4 . . -3.0(12) n
C2 C3 C4 F4 . . 179.8(6) n
F3 C3 C4 C5 . . -179.5(7) n
C2 C3 C4 C5 . . 3.3(12) n
F4 C4 C5 F5 . . -1.3(12) n
C3 C4 C5 F5 . . 175.3(7) n
F4 C4 C5 C6 . . 176.5(6) n
C3 C4 C5 C6 . . -7.0(12) n
F5 C5 C6 F6 . . -0.1(9) n
C4 C5 C6 F6 . . -177.9(6) n
F5 C5 C6 C1 . . -176.8(6) n
C4 C5 C6 C1 . . 5.4(10) n
C2 C1 C6 F6 . . -176.8(5) n
S1 C1 C6 F6 . . 6.1(8) n
C2 C1 C6 C5 . . -0.2(9) n
S1 C1 C6 C5 . . -177.2(5) n
Pd1 S2 C7 C12 . . 122.6(4) n
Pd1 S2 C7 C8 . . -61.5(5) n
C12 C7 C8 F8 . . 179.7(5) n
S2 C7 C8 F8 . . 3.5(7) n
C12 C7 C8 C9 . . -0.9(8) n
S2 C7 C8 C9 . . -177.1(4) n
F8 C8 C9 F9 . . 0.3(8) n
C7 C8 C9 F9 . . -179.1(5) n
F8 C8 C9 C10 . . -179.9(6) n
C7 C8 C9 C10 . . 0.7(9) n
F9 C9 C10 F10 . . -0.1(9) n
C8 C9 C10 F10 . . -179.9(5) n
F9 C9 C10 C11 . . -179.9(5) n
C8 C9 C10 C11 . . 0.4(10) n
F10 C10 C11 F11 . . 0.3(9) n
C9 C10 C11 F11 . . -180.0(6) n
F10 C10 C11 C12 . . 179.2(5) n
C9 C10 C11 C12 . . -1.1(9) n
F11 C11 C12 F12 . . 0.8(8) n
C10 C11 C12 F12 . . -178.1(5) n
F11 C11 C12 C7 . . 179.7(5) n
C10 C11 C12 C7 . . 0.8(9) n
C8 C7 C12 F12 . . 179.1(4) n
S2 C7 C12 F12 . . -4.6(7) n
C8 C7 C12 C11 . . 0.2(8) n
S2 C7 C12 C11 . . 176.4(4) n
C25 P1 C13 C14 . . 4.0(7) n
C19 P1 C13 C14 . . 119.6(7) n
Pd1 P1 C13 C14 . . -115.8(6) n
C25 P1 C13 C18 . . -174.1(5) n
C19 P1 C13 C18 . . -58.5(6) n
Pd1 P1 C13 C18 . . 66.1(5) n
C18 C13 C14 F14 . . 179.1(6) n
P1 C13 C14 F14 . . 1.0(10) n
C18 C13 C14 C15 . . 0.5(10) n
P1 C13 C14 C15 . . -177.6(6) n
F14 C14 C15 C16 . . -178.8(7) n
C13 C14 C15 C16 . . -0.1(12) n
F14 C14 C15 F15 . . 2.4(11) n
C13 C14 C15 F15 . . -179.0(7) n
F15 C15 C16 C17 . . 179.4(7) n
C14 C15 C16 C17 . . 0.6(13) n
F15 C15 C16 F16 . . -1.8(13) n
C14 C15 C16 F16 . . 179.4(7) n
C15 C16 C17 F17 . . -178.6(7) n
F16 C16 C17 F17 . . 2.7(12) n
C15 C16 C17 C18 . . -1.4(13) n
F16 C16 C17 C18 . . 179.8(7) n
C14 C13 C18 F18 . . 179.5(6) n
P1 C13 C18 F18 . . -2.2(8) n
C14 C13 C18 C17 . . -1.4(10) n
P1 C13 C18 C17 . . 176.9(5) n
F17 C17 C18 F18 . . -1.8(10) n
C16 C17 C18 F18 . . -179.0(7) n
F17 C17 C18 C13 . . 179.1(6) n
C16 C17 C18 C13 . . 1.9(11) n
C25 P1 C19 C24 . . -130.6(7) n
C13 P1 C19 C24 . . 116.6(7) n
Pd1 P1 C19 C24 . . -10.3(8) n
C25 P1 C19 C20 . . 52.5(7) n
C13 P1 C19 C20 . . -60.4(7) n
Pd1 P1 C19 C20 . . 172.7(5) n
C24 C19 C20 C21 . . 1.7(14) n
P1 C19 C20 C21 . . 178.6(8) n
C19 C20 C21 C22 . . -0.6(18) n
C20 C21 C22 C23 . . -2(2) n
C21 C22 C23 C24 . . 3(2) n
C20 C19 C24 C23 . . -0.5(15) n
P1 C19 C24 C23 . . -177.4(8) n
C22 C23 C24 C19 . . -1.6(18) n
C19 P1 C25 C30 . . 167.1(5) n
C13 P1 C25 C30 . . -83.7(6) n
Pd1 P1 C25 C30 . . 42.6(6) n
C19 P1 C25 C26 . . -11.1(7) n
C13 P1 C25 C26 . . 98.2(6) n
Pd1 P1 C25 C26 . . -135.5(6) n
C30 C25 C26 C27 . . 4.4(13) n
P1 C25 C26 C27 . . -177.5(9) n
C25 C26 C27 C28 . . -5(2) n
C26 C27 C28 C29 . . 3(3) n
C27 C28 C29 C30 . . 0(2) n
C26 C25 C30 C29 . . -1.2(11) n
P1 C25 C30 C29 . . -179.5(6) n
C28 C29 C30 C25 . . -1.1(14) n
